data_7707683
loop_
_publ_author_name
'Vinogradova, Katerina A.'
'Shekhovtsov, Nikita A.'
'Berezin, Alexey S.'
'Sukhikh, Taisiya S.'
'Rogovoy, Maxim I.'
'Artem'ev, Alexander V.'
'Bushuev, Mark B.'

_publ_section_title
;
 Coordination-induced emission enhancement in copper(I) iodide
 coordination polymers supported by 2-(alkylsulfanyl)pyrimidines.
;
_journal_issue 26
_journal_name_full 'Dalton transactions (Cambridge, England : 2003)'
_journal_page_first 9317
_journal_page_last 9330
_journal_paper_doi 10.1039/d1dt00826a
_journal_volume 50
_journal_year 2021
_chemical_formula_moiety 'C5 H6 Cu2 I2 N2 S'
_chemical_formula_sum 'C5 H6 Cu2 I2 N2 S'
_chemical_formula_weight 507.06
_space_group_crystal_system triclinic
_space_group_IT_number 2
_space_group_name_Hall '-P 1'
_space_group_name_H-M_alt 'P -1'
_atom_sites_solution_hydrogens geom
_atom_sites_solution_primary dual
_audit_creation_date 2020-07-14
_audit_creation_method
;
Olex2 1.2
(compiled 2018.05.29 svn.r3508 for OlexSys, GUI svn.r5506)
;
_audit_update_record
;
2020-07-18 deposited with the CCDC.	2021-06-16 downloaded from the CCDC.
;
_cell_angle_alpha 67.325(2)
_cell_angle_beta 67.177(2)
_cell_angle_gamma 81.785(2)
_cell_formula_units_Z 2
_cell_length_a 7.6410(4)
_cell_length_b 8.5752(4)
_cell_length_c 9.4222(5)
_cell_measurement_reflns_used 6068
_cell_measurement_temperature 150(2)
_cell_measurement_theta_max 27.21
_cell_measurement_theta_min 2.88
_cell_volume 525.04(5)
_computing_molecular_graphics 'Olex2 (Dolomanov et al., 2009)'
_computing_publication_material 'Olex2 (Dolomanov et al., 2009)'
_computing_structure_refinement 'ShelXL (Sheldrick, 2015)'
_computing_structure_solution 'ShelXT (Sheldrick, 2015)'
_diffrn_ambient_temperature 150(2)
_diffrn_measured_fraction_theta_full 0.997
_diffrn_measured_fraction_theta_max 0.989
_diffrn_measurement_device_type 'Bruker APEX-II CCD'
_diffrn_measurement_method '\f and \w scans'
_diffrn_radiation_type MoK\a
_diffrn_radiation_wavelength 0.71073
_diffrn_reflns_av_R_equivalents 0.0283
_diffrn_reflns_av_unetI/netI 0.0280
_diffrn_reflns_Laue_measured_fraction_full 0.997
_diffrn_reflns_Laue_measured_fraction_max 0.989
_diffrn_reflns_limit_h_max 9
_diffrn_reflns_limit_h_min -9
_diffrn_reflns_limit_k_max 10
_diffrn_reflns_limit_k_min -9
_diffrn_reflns_limit_l_max 12
_diffrn_reflns_limit_l_min -12
_diffrn_reflns_number 6767
_diffrn_reflns_point_group_measured_fraction_full 0.997
_diffrn_reflns_point_group_measured_fraction_max 0.989
_diffrn_reflns_theta_full 25.242
_diffrn_reflns_theta_max 27.210
_diffrn_reflns_theta_min 2.574
_diffrn_standards_number 0
_exptl_absorpt_coefficient_mu 10.076
_exptl_absorpt_correction_T_max 0.7455
_exptl_absorpt_correction_T_min 0.3573
_exptl_absorpt_correction_type multi-scan
_exptl_absorpt_process_details
'SADABS-2012/1 (Bruker,2012) was used for absorption correction. wR2(int) was 0.1470 before and 0.0437 after correction. The Ratio of minimum to maximum transmission is 0.4793. The \l/2 correction factor is 0.0015.'
_exptl_crystal_colour yellow
_exptl_crystal_colour_primary yellow
_exptl_crystal_density_diffrn 3.207
_exptl_crystal_description prism
_exptl_crystal_F_000 460
_exptl_crystal_preparation Luminescent
_exptl_crystal_size_max 0.35
_exptl_crystal_size_mid 0.29
_exptl_crystal_size_min 0.1
_refine_diff_density_max 0.725
_refine_diff_density_min -1.483
_refine_diff_density_rms 0.216
_refine_ls_extinction_method none
_refine_ls_goodness_of_fit_ref 1.245
_refine_ls_hydrogen_treatment constr
_refine_ls_matrix_type full
_refine_ls_number_parameters 110
_refine_ls_number_reflns 2317
_refine_ls_number_restraints 0
_refine_ls_restrained_S_all 1.245
_refine_ls_R_factor_all 0.0221
_refine_ls_R_factor_gt 0.0215
_refine_ls_shift/su_max 0.001
_refine_ls_shift/su_mean 0.000
_refine_ls_structure_factor_coef Fsqd
_refine_ls_weighting_details 'w=1/[\s^2^(Fo^2^)+(0.0192P)^2^+0.6624P] where P=(Fo^2^+2Fc^2^)/3'
_refine_ls_weighting_scheme calc
_refine_ls_wR_factor_gt 0.0538
_refine_ls_wR_factor_ref 0.0541
_reflns_Friedel_coverage 0.000
_reflns_number_gt 2260
_reflns_number_total 2317
_reflns_threshold_expression 'I > 2\s(I)'
_cod_data_source_file d1dt00826a2.cif
_cod_data_source_block mbb217
_cod_depositor_comments 'Adding full bibliography for 7707683--7707685.cif.'
_cod_database_code 7707683
_shelx_shelxl_version_number 2017/1
_shelx_space_group_comment
;
The symmetry employed for this shelxl refinement is uniquely defined
by the following loop, which should always be used as a source of
symmetry information in preference to the above space-group names.
They are only intended as comments.
;
_shelx_estimated_absorpt_t_max 0.432
_shelx_estimated_absorpt_t_min 0.126
_olex2_refinement_description
;
1. Fixed Uiso
 At 1.2 times of:
  All C(H) groups
 At 1.5 times of:
  All C(H,H,H) groups
2.a Aromatic/amide H refined with riding coordinates:
 C2(H2), C3(H3), C4(H4)
2.b Idealised Me refined as rotating group:
 C5(H5A,H5B,H5C)
;
_olex2_submission_special_instructions 'No special instructions were received'

loop_
_space_group_symop_operation_xyz
'x, y, z'
'-x, -y, -z'

loop_
_atom_site_label
_atom_site_type_symbol
_atom_site_fract_x
_atom_site_fract_y
_atom_site_fract_z
_atom_site_U_iso_or_equiv
_atom_site_adp_type
_atom_site_occupancy
_atom_site_site_symmetry_order
_atom_site_calc_flag
_atom_site_refinement_flags_posn
_atom_site_refinement_flags_adp
_atom_site_refinement_flags_occupancy
_atom_site_disorder_assembly
_atom_site_disorder_group
I1 I 0.48063(3) 0.99175(3) 0.26641(3) 0.01095(8) Uani 1 1 d . . . . .
I2 I 0.94419(3) 0.75718(3) 0.46883(3) 0.00976(7) Uani 1 1 d . . . . .
Cu1 Cu 0.58688(6) 0.84714(6) 0.52292(6) 0.01355(11) Uani 1 1 d . . . . .
Cu2 Cu 0.15741(6) 0.92531(5) 0.52961(5) 0.01188(11) Uani 1 1 d . . . . .
S1 S 0.39974(12) 0.59789(11) 0.67154(11) 0.01028(17) Uani 1 1 d . . . . .
N1 N 0.1148(4) 0.7887(4) 0.7732(4) 0.0100(6) Uani 1 1 d . . . . .
N2 N 0.2075(4) 0.5753(4) 0.9830(4) 0.0117(6) Uani 1 1 d . . . . .
C1 C 0.2220(4) 0.6586(4) 0.8279(4) 0.0093(6) Uani 1 1 d . . . . .
C2 C -0.0240(5) 0.8371(4) 0.8889(5) 0.0121(7) Uani 1 1 d . . . . .
H2 H -0.106123 0.926078 0.856231 0.015 Uiso 1 1 calc R . . . .
C3 C -0.0497(5) 0.7592(5) 1.0554(5) 0.0134(7) Uani 1 1 d . . . . .
H3 H -0.145208 0.794907 1.137228 0.016 Uiso 1 1 calc R . . . .
C4 C 0.0704(5) 0.6275(4) 1.0961(4) 0.0134(7) Uani 1 1 d . . . . .
H4 H 0.055197 0.571347 1.209017 0.016 Uiso 1 1 calc R . . . .
C5 C 0.5276(5) 0.4445(5) 0.7871(5) 0.0171(8) Uani 1 1 d . . . . .
H5A H 0.641793 0.410818 0.711001 0.026 Uiso 1 1 calc GR . . . .
H5B H 0.446578 0.345053 0.863543 0.026 Uiso 1 1 calc GR . . . .
H5C H 0.564294 0.493757 0.849732 0.026 Uiso 1 1 calc GR . . . .

loop_
_atom_site_aniso_label
_atom_site_aniso_U_11
_atom_site_aniso_U_22
_atom_site_aniso_U_33
_atom_site_aniso_U_23
_atom_site_aniso_U_13
_atom_site_aniso_U_12
I1 0.00945(12) 0.01562(13) 0.00851(13) -0.00610(9) -0.00234(9) 0.00027(9)
I2 0.01010(12) 0.00984(12) 0.01041(13) -0.00467(9) -0.00440(9) 0.00175(8)
Cu1 0.0124(2) 0.0144(2) 0.0124(2) -0.00426(18) -0.00349(18) -0.00039(16)
Cu2 0.0132(2) 0.0136(2) 0.0080(2) -0.00240(17) -0.00460(17) 0.00044(16)
S1 0.0105(4) 0.0110(4) 0.0092(4) -0.0046(3) -0.0029(3) 0.0014(3)
N1 0.0077(13) 0.0111(14) 0.0112(15) -0.0044(12) -0.0033(12) 0.0003(11)
N2 0.0124(14) 0.0136(14) 0.0089(15) -0.0038(12) -0.0040(12) 0.0004(11)
C1 0.0081(15) 0.0102(15) 0.0085(17) -0.0032(13) -0.0014(13) -0.0024(12)
C2 0.0105(15) 0.0121(16) 0.0121(18) -0.0030(14) -0.0039(14) 0.0002(13)
C3 0.0131(16) 0.0176(18) 0.0101(18) -0.0072(15) -0.0020(14) -0.0019(14)
C4 0.0156(17) 0.0142(17) 0.0080(17) -0.0017(14) -0.0033(14) -0.0028(13)
C5 0.0159(17) 0.0132(17) 0.018(2) -0.0021(15) -0.0080(16) 0.0053(14)

loop_
_atom_type_symbol
_atom_type_description
_atom_type_scat_dispersion_real
_atom_type_scat_dispersion_imag
_atom_type_scat_source
C C 0.0033 0.0016 'International Tables Vol C Tables 4.2.6.8 and 6.1.1.4'
H H 0.0000 0.0000 'International Tables Vol C Tables 4.2.6.8 and 6.1.1.4'
Cu Cu 0.3201 1.2651 'International Tables Vol C Tables 4.2.6.8 and 6.1.1.4'
I I -0.4742 1.8119 'International Tables Vol C Tables 4.2.6.8 and 6.1.1.4'
N N 0.0061 0.0033 'International Tables Vol C Tables 4.2.6.8 and 6.1.1.4'
S S 0.1246 0.1234 'International Tables Vol C Tables 4.2.6.8 and 6.1.1.4'

loop_
_geom_angle_atom_site_label_1
_geom_angle_atom_site_label_2
_geom_angle_atom_site_label_3
_geom_angle
_geom_angle_site_symmetry_1
_geom_angle_site_symmetry_3
_geom_angle_publ_flag
Cu1 I1 Cu1 61.397(17) . 2_676 ?
Cu1 I1 Cu2 75.071(15) . . ?
Cu2 I1 Cu1 61.288(14) . 2_676 ?
Cu1 I2 Cu2 117.689(16) . 1_655 ?
Cu1 I2 Cu2 61.275(14) . 2_676 ?
Cu2 I2 Cu2 60.378(16) 1_655 2_676 ?
I1 Cu1 I1 118.603(17) . 2_676 ?
I1 Cu1 Cu1 58.385(17) 2_676 2_676 ?
I1 Cu1 Cu1 60.218(17) . 2_676 ?
I1 Cu1 Cu2 59.034(14) 2_676 2_676 ?
I1 Cu1 Cu2 102.668(18) . 2_676 ?
I2 Cu1 I1 102.626(16) . 2_676 ?
I2 Cu1 I1 118.291(18) . . ?
I2 Cu1 Cu1 132.52(3) . 2_676 ?
I2 Cu1 Cu2 61.057(14) . 2_676 ?
Cu1 Cu1 Cu2 72.79(2) 2_676 2_676 ?
S1 Cu1 I1 106.74(3) . 2_676 ?
S1 Cu1 I1 102.21(3) . . ?
S1 Cu1 I2 107.55(3) . . ?
S1 Cu1 Cu1 119.34(3) . 2_676 ?
S1 Cu1 Cu2 155.07(3) . 2_676 ?
I1 Cu2 I2 100.631(15) . 2_676 ?
I1 Cu2 Cu1 59.678(14) . 2_676 ?
I1 Cu2 Cu2 115.69(2) . 2_576 ?
I2 Cu2 I1 104.617(16) 1_455 . ?
I2 Cu2 I2 119.624(16) 1_455 2_676 ?
I2 Cu2 Cu1 160.22(2) 1_455 2_676 ?
I2 Cu2 Cu1 57.667(14) 2_676 2_676 ?
I2 Cu2 Cu2 60.969(16) 1_455 2_576 ?
Cu2 Cu2 I2 58.655(16) 2_576 2_676 ?
Cu2 Cu2 Cu1 112.74(3) 2_576 2_676 ?
N1 Cu2 I1 129.28(8) . . ?
N1 Cu2 I2 102.30(8) . 2_676 ?
N1 Cu2 I2 102.16(8) . 1_455 ?
N1 Cu2 Cu1 97.43(8) . 2_676 ?
N1 Cu2 Cu2 114.92(8) . 2_576 ?
C1 S1 Cu1 99.82(11) . . ?
C1 S1 C5 101.35(17) . . ?
C5 S1 Cu1 106.84(13) . . ?
C1 N1 Cu2 125.1(2) . . ?
C1 N1 C2 116.4(3) . . ?
C2 N1 Cu2 118.4(2) . . ?
C1 N2 C4 115.8(3) . . ?
N1 C1 S1 114.7(3) . . ?
N2 C1 S1 118.5(3) . . ?
N2 C1 N1 126.8(3) . . ?
N1 C2 C3 121.3(3) . . ?
C4 C3 C2 116.8(3) . . ?
N2 C4 C3 122.9(3) . . ?

loop_
_geom_bond_atom_site_label_1
_geom_bond_atom_site_label_2
_geom_bond_distance
_geom_bond_site_symmetry_2
_geom_bond_publ_flag
I1 Cu1 2.6385(5) . ?
I1 Cu1 2.6891(5) 2_676 ?
I1 Cu2 2.6712(5) . ?
I2 Cu1 2.6326(5) . ?
I2 Cu2 2.7265(5) 2_676 ?
I2 Cu2 2.6632(5) 1_655 ?
Cu1 Cu1 2.7202(9) 2_676 ?
Cu1 Cu2 2.7322(6) 2_676 ?
Cu1 S1 2.3635(9) . ?
Cu2 Cu2 2.7107(8) 2_576 ?
Cu2 N1 2.050(3) . ?
S1 C1 1.767(3) . ?
S1 C5 1.796(4) . ?
N1 C1 1.343(4) . ?
N1 C2 1.346(5) . ?
N2 C1 1.324(5) . ?
N2 C4 1.342(5) . ?
C2 C3 1.392(5) . ?
C3 C4 1.381(5) . ?
